data_1532186
loop_
_publ_author_name
'Takeuchi, T.'
'Mizutani, U.'

_publ_section_title
;
 Interpretation of high electrical resistivity based on the structure
 determination of the Al - Cu - (Fe, Ru) - Si 1/1-cubic approximants
;
_journal_name_full 'Journal of Alloys Compd.'
_journal_page_first 416
_journal_page_last 421
_journal_volume 342
_journal_year 2002
_chemical_formula_sum 'Al93.38 Cu6.02 Fe24 Si16.27'
_space_group_IT_number 204
_symmetry_space_group_name_Hall '-I 2 2 3'
_symmetry_space_group_name_H-M 'I m -3'
_cell_angle_alpha 90
_cell_angle_beta 90
_cell_angle_gamma 90
_cell_formula_units_Z 1
_cell_length_a 12.48
_cell_length_b 12.48
_cell_length_c 12.48
_cell_volume 1943.765
_citation_journal_id_ASTM JALCEU
_cod_data_source_file Takeuchi_JALCEU_2002_512.cif
_cod_data_source_block Al93.38Cu6.02Fe24Si16.27
_cod_database_code 1532186

loop_
_symmetry_equiv_pos_as_xyz
x,y,z
-x,-y,z
x,-y,-z
-x,y,-z
z,x,y
-z,-x,y
z,-x,-y
-z,x,-y
y,z,x
y,-z,-x
-y,z,-x
-y,-z,x
-x,-y,-z
x,y,-z
-x,y,z
x,-y,z
-z,-x,-y
z,x,-y
-z,x,y
z,-x,y
-y,-z,-x
-y,z,x
y,-z,x
y,z,-x
x+1/2,y+1/2,z+1/2
-x+1/2,-y+1/2,z+1/2
x+1/2,-y+1/2,-z+1/2
-x+1/2,y+1/2,-z+1/2
z+1/2,x+1/2,y+1/2
-z+1/2,-x+1/2,y+1/2
z+1/2,-x+1/2,-y+1/2
-z+1/2,x+1/2,-y+1/2
y+1/2,z+1/2,x+1/2
y+1/2,-z+1/2,-x+1/2
-y+1/2,z+1/2,-x+1/2
-y+1/2,-z+1/2,x+1/2
-x+1/2,-y+1/2,-z+1/2
x+1/2,y+1/2,-z+1/2
-x+1/2,y+1/2,z+1/2
x+1/2,-y+1/2,z+1/2
-z+1/2,-x+1/2,-y+1/2
z+1/2,x+1/2,-y+1/2
-z+1/2,x+1/2,y+1/2
z+1/2,-x+1/2,y+1/2
-y+1/2,-z+1/2,-x+1/2
-y+1/2,z+1/2,x+1/2
y+1/2,-z+1/2,x+1/2
y+1/2,z+1/2,-x+1/2

loop_
_atom_site_label
_atom_site_type_symbol
_atom_site_fract_x
_atom_site_fract_y
_atom_site_fract_z
_atom_site_occupancy
_atom_site_U_iso_or_equiv
Cu2 Cu 0.3771 0 0 0.092 0.0
Si2 Si 0.3124 0.4097 0 0.378 0.0
Cu3 Cu 0.1147 0.1844 0.3016 0.036 0.0
Al1 Al 0.1657 0.1018 0 0.887 0.0
Al4 Al 0.368 0.33867 0 0.622 0.0
Cu4 Cu 0.3123 0 0.5 0.04 0.0
Fe1 Fe 0.3238 0.1997 0 1 0.0
Cu1 Cu 0.1657 0.1018 0 0.113 0.0
Al2 Al 0.3771 0 0 0.908 0.0
Al3 Al 0.1147 0.1844 0.3016 0.964 0.0
Si1 Si 0.3123 0 0.5 0.6 0.0
